data_7038509
loop_
_publ_author_name
'Konarev, Dmitri V.'
'Troyanov, Sergey I.'
'Otsuka, Akihiro'
'Yamochi, Hideki'
'Saito, Gunzi'
'Lyubovskaya, Rimma N.'

_publ_section_title
;
 Charge transfer complexes of fullerenes containing C60&#x02D9;(-) and
 C70&#x02D9;(-) radical anions with paramagnetic Co(II)(dppe)2Cl(+)
 cations (dppe: 1,2-bis(diphenylphosphino)ethane).
;
_journal_issue 15
_journal_name_full 'Dalton transactions (Cambridge, England : 2003)'
_journal_page_first 6548
_journal_page_last 6554
_journal_paper_doi 10.1039/c5dt04627k
_journal_volume 45
_journal_year 2016
_chemical_formula_moiety 'Co(dppe)2Cl C70 C6H4Cl2'
_chemical_formula_sum 'C125 H50 Cl2 Co P4'
_chemical_formula_weight 1805.36
_chemical_name_systematic 'Cobalt-bis(diphenylphosphino)ethane)chloride C70 fullerene '
_chemical_properties_physical 'Air-sensitive, Moisture-sensitive, Oxygen-sensitive'
_space_group_crystal_system monoclinic
_space_group_IT_number 14
_space_group_name_Hall '-P 2yn'
_space_group_name_H-M_alt 'P 1 21/n 1'
_symmetry_space_group_name_Hall '-P 2yn'
_symmetry_space_group_name_H-M 'P 1 21/n 1'
_atom_sites_solution_hydrogens geom
_atom_sites_solution_secondary difmap
_audit_creation_method SHELXL-2014/7
_audit_update_record
;
2015-11-16 deposited with the CCDC.
2016-02-19 downloaded from the CCDC.
;
_cell_angle_alpha 90
_cell_angle_beta 100.133(2)
_cell_angle_gamma 90
_cell_formula_units_Z 4
_cell_length_a 10.8104(3)
_cell_length_b 39.8917(10)
_cell_length_c 18.2142(5)
_cell_measurement_reflns_used 34000
_cell_measurement_temperature 100(2)
_cell_measurement_theta_max 27
_cell_measurement_theta_min 2
_cell_volume 7732.3(4)
_computing_cell_refinement X-Area(Stoe)
_computing_data_collection X-Area(Stoe)
_computing_data_reduction X-Area(Stoe)
_computing_structure_refinement 'SHELXL-2014/7 (Sheldrick, 2014)'
_computing_structure_solution SHELXS
_diffrn_ambient_temperature 100(2)
_diffrn_measured_fraction_theta_full 0.972
_diffrn_measured_fraction_theta_max 0.964
_diffrn_measurement_device_type IPDS(Stoe)
_diffrn_radiation_type MoK\a
_diffrn_radiation_wavelength 0.71073
_diffrn_reflns_av_R_equivalents 0.0574
_diffrn_reflns_av_unetI/netI 0.0679
_diffrn_reflns_Laue_measured_fraction_full 0.972
_diffrn_reflns_Laue_measured_fraction_max 0.964
_diffrn_reflns_limit_h_max 13
_diffrn_reflns_limit_h_min -13
_diffrn_reflns_limit_k_max 50
_diffrn_reflns_limit_k_min -50
_diffrn_reflns_limit_l_max 22
_diffrn_reflns_limit_l_min -23
_diffrn_reflns_number 47143
_diffrn_reflns_point_group_measured_fraction_full 0.972
_diffrn_reflns_point_group_measured_fraction_max 0.964
_diffrn_reflns_theta_full 25.242
_diffrn_reflns_theta_max 26.749
_diffrn_reflns_theta_min 2.272
_diffrn_source 'fine-focus sealed tube'
_exptl_absorpt_coefficient_mu 0.438
_exptl_absorpt_correction_type none
_exptl_crystal_colour black
_exptl_crystal_density_diffrn 1.551
_exptl_crystal_description plate
_exptl_crystal_F_000 3684
_exptl_crystal_preparation 'Magnetic properties'
_exptl_crystal_recrystallization_method 'Diffusion of hexane into o-dichlorobenzene solution'
_exptl_crystal_size_max 0.280
_exptl_crystal_size_mid 0.230
_exptl_crystal_size_min 0.120
_refine_diff_density_max 1.928
_refine_diff_density_min -1.144
_refine_diff_density_rms 0.106
_refine_ls_extinction_method none
_refine_ls_goodness_of_fit_ref 1.000
_refine_ls_hydrogen_treatment constr
_refine_ls_matrix_type full
_refine_ls_number_parameters 821
_refine_ls_number_reflns 15869
_refine_ls_number_restraints 24
_refine_ls_restrained_S_all 1.001
_refine_ls_R_factor_all 0.1101
_refine_ls_R_factor_gt 0.0814
_refine_ls_shift/su_max 0.000
_refine_ls_shift/su_mean 0.000
_refine_ls_structure_factor_coef Fsqd
_refine_ls_weighting_details 'w=1/[\s^2^(Fo^2^)+(0.0800P)^2^+30.0000P] where P=(Fo^2^+2Fc^2^)/3'
_refine_ls_weighting_scheme calc
_refine_ls_wR_factor_gt 0.1904
_refine_ls_wR_factor_ref 0.2035
_reflns_Friedel_coverage 0.000
_reflns_number_gt 10991
_reflns_number_total 15869
_reflns_threshold_expression 'I > 2\s(I)'
_cod_data_source_file c5dt04627k2.cif
_cod_data_source_block codppe14
_cod_depositor_comments 'Adding full bibliography for 7038508--7038509.cif.'
_cod_database_code 7038509
_shelx_shelxl_version_number 2014/7
_shelx_space_group_comment
;
The symmetry employed for this shelxl refinement is uniquely defined
by the following loop, which should always be used as a source of
symmetry information in preference to the above space-group names.
They are only intended as comments.
;
_shelx_estimated_absorpt_t_min 0.887
_shelx_estimated_absorpt_t_max 0.949

loop_
_space_group_symop_operation_xyz
'x, y, z'
'-x+1/2, y+1/2, -z+1/2'
'-x, -y, -z'
'x-1/2, -y-1/2, z-1/2'

loop_
_atom_site_label
_atom_site_type_symbol
_atom_site_fract_x
_atom_site_fract_y
_atom_site_fract_z
_atom_site_U_iso_or_equiv
_atom_site_adp_type
_atom_site_occupancy
_atom_site_site_symmetry_order
_atom_site_calc_flag
_atom_site_refinement_flags_posn
_atom_site_refinement_flags_adp
_atom_site_refinement_flags_occupancy
_atom_site_disorder_assembly
_atom_site_disorder_group
C1 C 0.4955(2) 0.10268(6) 0.82710(13) 0.073(5) Uiso 0.45 1 d G . P A -1
C2 C 0.5780(2) 0.07476(6) 0.82209(13) 0.059(4) Uiso 0.45 1 d G . P A -1
C3 C 0.7071(2) 0.08348(6) 0.83402(13) 0.082(5) Uiso 0.45 1 d G . P A -1
C4 C 0.7513(2) 0.11775(6) 0.83498(13) 0.058(4) Uiso 0.45 1 d G . P A -1
C5 C 0.6647(2) 0.14441(6) 0.82507(12) 0.050(3) Uiso 0.45 1 d G . P A -1
C6 C 0.5383(2) 0.13659(6) 0.82864(12) 0.057(4) Uiso 0.45 1 d G . P A -1
C7 C 0.4347(2) 0.15680(6) 0.79042(13) 0.062(4) Uiso 0.45 1 d G . P A -1
C8 C 0.3264(2) 0.13539(6) 0.76707(14) 0.041(3) Uiso 0.45 1 d G . P A -1
C9 C 0.3657(2) 0.10105(6) 0.78956(14) 0.059(4) Uiso 0.45 1 d G . P A -1
C10 C 0.3249(2) 0.07439(6) 0.74394(14) 0.051(3) Uiso 0.45 1 d G . P A -1
C11 C 0.4096(2) 0.04764(6) 0.73353(14) 0.045(3) Uiso 0.45 1 d G . P A -1
C12 C 0.5349(2) 0.04681(6) 0.77378(13) 0.050(3) Uiso 0.45 1 d G . P A -1
C13 C 0.6225(2) 0.02908(6) 0.74018(13) 0.040(3) Uiso 0.45 1 d G . P A -1
C14 C 0.7564(2) 0.03687(6) 0.75826(14) 0.051(3) Uiso 0.45 1 d G . P A -1
C15 C 0.7983(2) 0.06350(6) 0.80390(13) 0.068(4) Uiso 0.45 1 d G . P A -1
C16 C 0.8955(2) 0.08501(7) 0.78645(14) 0.080(5) Uiso 0.45 1 d G . P A -1
C17 C 0.8663(2) 0.11910(7) 0.80515(13) 0.083(6) Uiso 0.45 1 d G . P A -1
C18 C 0.8905(2) 0.14496(6) 0.76132(14) 0.058(4) Uiso 0.45 1 d G . P A -1
C19 C 0.8006(2) 0.17187(6) 0.74467(13) 0.033(2) Uiso 0.45 1 d G . P A -1
C20 C 0.6904(2) 0.17276(6) 0.77676(12) 0.040(3) Uiso 0.45 1 d G . P A -1
C21 C 0.5875(2) 0.19010(6) 0.73826(13) 0.039(3) Uiso 0.45 1 d G . P A -1
C22 C 0.4581(2) 0.18303(6) 0.74685(13) 0.045(3) Uiso 0.45 1 d G . P A -1
C23 C 0.3731(2) 0.18885(6) 0.67611(13) 0.033(2) Uiso 0.45 1 d G . P A -1
C24 C 0.2715(2) 0.16848(6) 0.65333(14) 0.039(3) Uiso 0.45 1 d G . P A -1
C25 C 0.2476(2) 0.14041(6) 0.69998(14) 0.052(3) Uiso 0.45 1 d G . P A -1
C26 C 0.2041(2) 0.11253(6) 0.65124(14) 0.136(12) Uiso 0.45 1 d G . P A -1
C27 C 0.2406(2) 0.08026(6) 0.67320(14) 0.039(3) Uiso 0.45 1 d G . P A -1
C28 C 0.2776(2) 0.05714(5) 0.61880(14) 0.032(2) Uiso 0.45 1 d G . P A -1
C29 C 0.3798(2) 0.03703(5) 0.65652(13) 0.031(2) Uiso 0.45 1 d G . P A -1
C30 C 0.4762(2) 0.02489(5) 0.61990(13) 0.026(2) Uiso 0.45 1 d G . P A -1
C31 C 0.5959(2) 0.01840(5) 0.66380(13) 0.032(2) Uiso 0.45 1 d G . P A -1
C32 C 0.7095(2) 0.01910(5) 0.63359(14) 0.026(3) Uiso 0.45 1 d G . P A -1
C33 C 0.8135(2) 0.03022(6) 0.69243(14) 0.036(3) Uiso 0.45 1 d G . P A -1
C34 C 0.9069(2) 0.05049(6) 0.67586(14) 0.049(5) Uiso 0.45 1 d G . P A -1
C35 C 0.9493(2) 0.07892(7) 0.72438(14) 0.061(4) Uiso 0.45 1 d G . P A -1
C36 C 0.9762(2) 0.10658(6) 0.67785(15) 0.100(7) Uiso 0.45 1 d G . P A -1
C37 C 0.9470(2) 0.13868(6) 0.69630(14) 0.050(3) Uiso 0.45 1 d G . P A -1
C38 C 0.8869(2) 0.16211(6) 0.63845(14) 0.026(3) Uiso 0.45 1 d G . P A -1
C39 C 0.7981(2) 0.18250(5) 0.66924(13) 0.028(2) Uiso 0.45 1 d G . P A -1
C40 C 0.6848(2) 0.19379(5) 0.62555(12) 0.0231(19) Uiso 0.45 1 d G . P A -1
C41 C 0.5840(2) 0.20055(5) 0.66301(13) 0.031(3) Uiso 0.45 1 d G . P A -1
C42 C 0.4539(2) 0.19978(5) 0.62513(13) 0.0249(19) Uiso 0.45 1 d G . P A -1
C43 C 0.4265(2) 0.18930(5) 0.55219(12) 0.0217(19) Uiso 0.45 1 d G . P A -1
C44 C 0.3186(2) 0.16772(5) 0.52711(12) 0.027(3) Uiso 0.45 1 d G . P A -1
C45 C 0.2443(2) 0.15788(6) 0.57703(13) 0.031(2) Uiso 0.45 1 d G . P A -1
C46 C 0.2011(2) 0.12312(6) 0.57488(14) 0.036(2) Uiso 0.45 1 d G . P A -1
C47 C 0.2357(2) 0.10145(6) 0.52394(13) 0.029(3) Uiso 0.45 1 d G . P A -1
C48 C 0.2774(2) 0.06717(5) 0.54712(13) 0.030(2) Uiso 0.45 1 d G . P A -1
C49 C 0.3761(2) 0.05772(5) 0.50854(12) 0.021(2) Uiso 0.45 1 d G . P A -1
C50 C 0.4746(2) 0.03610(5) 0.54228(12) 0.0208(18) Uiso 0.45 1 d G . P A -1
C51 C 0.5901(2) 0.03927(5) 0.51649(12) 0.0185(17) Uiso 0.45 1 d G . P A -1
C52 C 0.7087(2) 0.02931(5) 0.56196(13) 0.0231(19) Uiso 0.45 1 d G . P A -1
C53 C 0.8076(2) 0.05094(5) 0.54382(13) 0.025(2) Uiso 0.45 1 d G . P A -1
C54 C 0.9034(2) 0.06106(6) 0.59875(14) 0.034(4) Uiso 0.45 1 d G . P A -1
C55 C 0.9460(2) 0.09539(6) 0.60070(14) 0.046(3) Uiso 0.45 1 d G . P A -1
C56 C 0.8921(2) 0.11769(6) 0.54649(13) 0.027(2) Uiso 0.45 1 d G . P A -1
C57 C 0.8598(2) 0.15160(5) 0.56522(13) 0.022(2) Uiso 0.45 1 d G . P A -1
C58 C 0.7413(2) 0.16125(5) 0.52036(12) 0.0191(18) Uiso 0.45 1 d G . P A -1
C59 C 0.6556(2) 0.18302(5) 0.54801(12) 0.0158(16) Uiso 0.45 1 d G . P A -1
C60 C 0.5274(2) 0.17971(5) 0.51362(11) 0.0137(16) Uiso 0.45 1 d G . P A -1
C61 C 0.4852(2) 0.15229(5) 0.46608(10) 0.0140(18) Uiso 0.45 1 d G . P A -1
C62 C 0.3558(2) 0.14434(5) 0.47368(11) 0.0172(18) Uiso 0.45 1 d G . P A -1
C63 C 0.3160(2) 0.11194(5) 0.47231(11) 0.0202(19) Uiso 0.45 1 d G . P A -1
C64 C 0.4009(2) 0.08559(5) 0.46237(11) 0.0148(17) Uiso 0.45 1 d G . P A -1
C65 C 0.5238(2) 0.09147(5) 0.44944(10) 0.0158(18) Uiso 0.45 1 d G . P A -1
C66 C 0.6149(2) 0.06623(5) 0.47066(11) 0.0154(17) Uiso 0.45 1 d G . P A -1
C67 C 0.7498(2) 0.07419(5) 0.48785(12) 0.0196(18) Uiso 0.45 1 d G . P A -1
C68 C 0.7888(2) 0.10678(5) 0.48888(12) 0.0208(18) Uiso 0.45 1 d G . P A -1
C69 C 0.6981(2) 0.13339(5) 0.47291(11) 0.0151(17) Uiso 0.45 1 d G . P A -1
C70 C 0.5691(2) 0.12680(5) 0.45116(10) 0.0122(19) Uiso 0.45 1 d G . P A -1
C1A C 0.5222(3) 0.01856(7) 0.64706(17) 0.015(3) Uiso 0.3 1 d G . P B -2
C2A C 0.5855(3) 0.02345(7) 0.58497(16) 0.019(3) Uiso 0.3 1 d G . P B -2
C3A C 0.7178(3) 0.02569(7) 0.60502(16) 0.012(2) Uiso 0.3 1 d G . P B -2
C4A C 0.7820(3) 0.03002(7) 0.68080(16) 0.030(4) Uiso 0.3 1 d G . P B -2
C5A C 0.7131(3) 0.03162(7) 0.73907(16) 0.023(3) Uiso 0.3 1 d G . P B -2
C6A C 0.5849(3) 0.02252(7) 0.72210(17) 0.018(3) Uiso 0.3 1 d G . P B -2
C7A C 0.4937(3) 0.03565(7) 0.76414(17) 0.020(3) Uiso 0.3 1 d G . P B -2
C8A C 0.3732(3) 0.03888(7) 0.71524(18) 0.027(3) Uiso 0.3 1 d G . P B -2
C9A C 0.3921(3) 0.02844(7) 0.64089(18) 0.034(4) Uiso 0.3 1 d G . P B -2
C10A C 0.3329(3) 0.04516(8) 0.57879(18) 0.033(3) Uiso 0.3 1 d G . P B -2
C11A C 0.3987(3) 0.05273(7) 0.51890(16) 0.020(3) Uiso 0.3 1 d G . P B -2
C12A C 0.5232(3) 0.04119(7) 0.51981(16) 0.018(3) Uiso 0.3 1 d G . P B -2
C13A C 0.5958(3) 0.06009(7) 0.47824(15) 0.022(3) Uiso 0.3 1 d G . P B -2
C14A C 0.7326(3) 0.05972(7) 0.49666(16) 0.020(3) Uiso 0.3 1 d G . P B -2
C15A C 0.7927(3) 0.04305(7) 0.55870(16) 0.016(3) Uiso 0.3 1 d G . P B -2
C16A C 0.8998(3) 0.05780(7) 0.60497(17) 0.024(5) Uiso 0.3 1 d G . P B -2
C17A C 0.8933(3) 0.05001(7) 0.68164(16) 0.011(3) Uiso 0.3 1 d G . P B -2
C18A C 0.9300(3) 0.07308(7) 0.73572(16) 0.013(2) Uiso 0.3 1 d G . P B -2
C19A C 0.8576(3) 0.07758(7) 0.79409(15) 0.006(2) Uiso 0.3 1 d G . P B -2
C20A C 0.7525(3) 0.05698(7) 0.79834(15) 0.002(3) Uiso 0.3 1 d G . P B -2
C21A C 0.6600(3) 0.07007(7) 0.83404(15) 0.013(2) Uiso 0.3 1 d G . P B -2
C22A C 0.5298(3) 0.05858(7) 0.81906(16) 0.027(3) Uiso 0.3 1 d G . P B -2
C23A C 0.4457(3) 0.08656(8) 0.82701(16) 0.030(3) Uiso 0.3 1 d G . P B -2
C24A C 0.3326(3) 0.08998(8) 0.78044(18) 0.083(14) Uiso 0.3 1 d G . P B -2
C25A C 0.2950(3) 0.06548(8) 0.72168(18) 0.027(3) Uiso 0.3 1 d G . P B -2
C26A C 0.2323(3) 0.08340(8) 0.65668(18) 0.044(5) Uiso 0.3 1 d G . P B -2
C27A C 0.2496(3) 0.07318(8) 0.58686(18) 0.032(3) Uiso 0.3 1 d G . P B -2
C28A C 0.2681(3) 0.09842(8) 0.53195(17) 0.026(3) Uiso 0.3 1 d G . P B -2
C29A C 0.3581(3) 0.08545(8) 0.49008(16) 0.024(3) Uiso 0.3 1 d G . P B -2
C30A C 0.4426(3) 0.10659(8) 0.46064(15) 0.019(3) Uiso 0.3 1 d G . P B -2
C31A C 0.5584(3) 0.09271(8) 0.44931(15) 0.054(13) Uiso 0.3 1 d G . P B -2
C32A C 0.6679(3) 0.11275(8) 0.44869(15) 0.024(3) Uiso 0.3 1 d G . P B -2
C33A C 0.7801(3) 0.09239(8) 0.47735(16) 0.060(12) Uiso 0.3 1 d G . P B -2
C34A C 0.8827(3) 0.10645(8) 0.52094(17) 0.020(3) Uiso 0.3 1 d G . P B -2
C35A C 0.9447(3) 0.08862(8) 0.58716(17) 0.023(3) Uiso 0.3 1 d G . P B -2
C36A C 0.9850(3) 0.11319(8) 0.64503(17) 0.074(7) Uiso 0.3 1 d G . P B -2
C37A C 0.9772(3) 0.10538(8) 0.71728(17) 0.020(3) Uiso 0.3 1 d G . P B -2
C38A C 0.9292(3) 0.13005(8) 0.76504(16) 0.028(3) Uiso 0.3 1 d G . P B -2
C39A C 0.8568(3) 0.11255(7) 0.81229(15) 0.019(3) Uiso 0.3 1 d G . P B -2
C40A C 0.7502(3) 0.12702(7) 0.83425(14) 0.033(4) Uiso 0.3 1 d G . P B -2
C41A C 0.6583(3) 0.10489(7) 0.85187(14) 0.031(3) Uiso 0.3 1 d G . P B -2
C42A C 0.5282(3) 0.11497(8) 0.84758(15) 0.036(4) Uiso 0.3 1 d G . P B -2
C43A C 0.4903(3) 0.14598(8) 0.81933(16) 0.011(2) Uiso 0.3 1 d G . P B -2
C44A C 0.3701(3) 0.15002(8) 0.76992(17) 0.026(3) Uiso 0.3 1 d G . P B -2
C45A C 0.2946(3) 0.12253(8) 0.75170(18) 0.033(3) Uiso 0.3 1 d G . P B -2
C46A C 0.2310(3) 0.11876(8) 0.67473(18) 0.034(4) Uiso 0.3 1 d G . P B -2
C47A C 0.2483(3) 0.14238(8) 0.62325(18) 0.035(4) Uiso 0.3 1 d G . P B -2
C48A C 0.2695(3) 0.13176(8) 0.54910(17) 0.026(3) Uiso 0.3 1 d G . P B -2
C49A C 0.3577(3) 0.15410(8) 0.52546(16) 0.034(4) Uiso 0.3 1 d G . P B -2
C50A C 0.4429(3) 0.14265(8) 0.48001(15) 0.021(3) Uiso 0.3 1 d G . P B -2
C51A C 0.5561(3) 0.16094(7) 0.48514(16) 0.028(3) Uiso 0.3 1 d G . P B -2
C52A C 0.6688(3) 0.14605(8) 0.46626(16) 0.022(3) Uiso 0.3 1 d G . P B -2
C53A C 0.7776(3) 0.16122(8) 0.51275(17) 0.020(3) Uiso 0.3 1 d G . P B -2
C54A C 0.8809(3) 0.14213(8) 0.53890(17) 0.017(3) Uiso 0.3 1 d G . P B -2
C55A C 0.9437(3) 0.14592(8) 0.61491(17) 0.023(3) Uiso 0.3 1 d G . P B -2
C56A C 0.9012(3) 0.16920(7) 0.66043(17) 0.026(3) Uiso 0.3 1 d G . P B -2
C57A C 0.8916(3) 0.16122(7) 0.73670(17) 0.031(3) Uiso 0.3 1 d G . P B -2
C58A C 0.7788(3) 0.17582(7) 0.75496(16) 0.020(3) Uiso 0.3 1 d G . P B -2
C59A C 0.7102(3) 0.16002(7) 0.80504(15) 0.027(3) Uiso 0.3 1 d G . P B -2
C60A C 0.5806(3) 0.16843(7) 0.79540(16) 0.037(4) Uiso 0.3 1 d G . P B -2
C61A C 0.5195(3) 0.18591(7) 0.73147(17) 0.018(3) Uiso 0.3 1 d G . P B -2
C62A C 0.3887(3) 0.17481(7) 0.71449(17) 0.027(3) Uiso 0.3 1 d G . P B -2
C63A C 0.3299(3) 0.17103(8) 0.64280(18) 0.037(4) Uiso 0.3 1 d G . P B -2
C64A C 0.3961(3) 0.17841(7) 0.58383(17) 0.030(3) Uiso 0.3 1 d G . P B -2
C65A C 0.5190(3) 0.19144(7) 0.59586(17) 0.026(3) Uiso 0.3 1 d G . P B -2
C66A C 0.5940(3) 0.18504(7) 0.54153(16) 0.025(3) Uiso 0.3 1 d G . P B -2
C67A C 0.7317(3) 0.18514(7) 0.56024(17) 0.031(3) Uiso 0.3 1 d G . P B -2
C68A C 0.7899(3) 0.18905(7) 0.63233(17) 0.024(3) Uiso 0.3 1 d G . P B -2
C69A C 0.7165(3) 0.19317(7) 0.69008(17) 0.030(4) Uiso 0.3 1 d G . P B -2
C70A C 0.5850(3) 0.19556(7) 0.67406(17) 0.027(4) Uiso 0.3 1 d G . P B -2
C1B C 0.5565(4) 0.20061(9) 0.6491(2) 0.027(4) Uiso 0.25 1 d G . P C -3
C2B C 0.6845(4) 0.19254(9) 0.6775(2) 0.047(6) Uiso 0.25 1 d G . P C -3
C3B C 0.7576(4) 0.18421(9) 0.6225(2) 0.045(5) Uiso 0.25 1 d G . P C -3
C4B C 0.7045(4) 0.17723(10) 0.5470(2) 0.026(4) Uiso 0.25 1 d G . P C -3
C5B C 0.5744(4) 0.17912(10) 0.5249(2) 0.026(4) Uiso 0.25 1 d G . P C -3
C6B C 0.5033(4) 0.19405(9) 0.5746(2) 0.038(5) Uiso 0.25 1 d G . P C -3
C7B C 0.3728(4) 0.18547(10) 0.5743(2) 0.048(6) Uiso 0.25 1 d G . P C -3
C8B C 0.3445(4) 0.18770(10) 0.6487(2) 0.039(5) Uiso 0.25 1 d G . P C -3
C9B C 0.4615(4) 0.19687(9) 0.6960(2) 0.041(5) Uiso 0.25 1 d G . P C -3
C10B C 0.4915(4) 0.18278(9) 0.7648(2) 0.025(4) Uiso 0.25 1 d G . P C -3
C11B C 0.6175(4) 0.17196(9) 0.7914(2) 0.031(4) Uiso 0.25 1 d G . P C -3
C12B C 0.7158(4) 0.17758(9) 0.7497(2) 0.031(4) Uiso 0.25 1 d G . P C -3
C13B C 0.8179(4) 0.15527(10) 0.7633(2) 0.056(6) Uiso 0.25 1 d G . P C -3
C14B C 0.8977(4) 0.14931(10) 0.7075(2) 0.028(4) Uiso 0.25 1 d G . P C -3
C15B C 0.8685(4) 0.16330(10) 0.6385(2) 0.045(8) Uiso 0.25 1 d G . P C -3
C16B C 0.8824(4) 0.14386(11) 0.5746(2) 0.047(6) Uiso 0.25 1 d G . P C -3
C17B C 0.7795(4) 0.15220(10) 0.5172(2) 0.048(6) Uiso 0.25 1 d G . P C -3
C18B C 0.7262(4) 0.12782(11) 0.4711(2) 0.048(6) Uiso 0.25 1 d G . P C -3
C19B C 0.5921(4) 0.12699(11) 0.4507(2) 0.060(9) Uiso 0.25 1 d G . P C -3
C20B C 0.5153(4) 0.15236(10) 0.4746(2) 0.046(6) Uiso 0.25 1 d G . P C -3
C21B C 0.3923(4) 0.14384(11) 0.4794(2) 0.041(5) Uiso 0.25 1 d G . P C -3
C22B C 0.3180(4) 0.16126(11) 0.5277(2) 0.047(7) Uiso 0.25 1 d G . P C -3
C23B C 0.2317(4) 0.13748(11) 0.5544(2) 0.038(5) Uiso 0.25 1 d G . P C -3
C24B C 0.2058(4) 0.13918(11) 0.6248(2) 0.042(5) Uiso 0.25 1 d G . P C -3
C25B C 0.2653(4) 0.16499(10) 0.6744(2) 0.052(6) Uiso 0.25 1 d G . P C -3
C26B C 0.2960(4) 0.14987(10) 0.7467(2) 0.035(4) Uiso 0.25 1 d G . P C -3
C27B C 0.4057(4) 0.15892(9) 0.7912(2) 0.012(3) Uiso 0.25 1 d G . P C -3
C28B C 0.4817(4) 0.13279(9) 0.83290(19) 0.014(3) Uiso 0.25 1 d G . P C -3
C29B C 0.6109(4) 0.14128(9) 0.83353(19) 0.004(2) Uiso 0.25 1 d G . P C -3
C30B C 0.7051(3) 0.11623(9) 0.83489(18) 0.010(3) Uiso 0.25 1 d G . P C -3
C31B C 0.8140(3) 0.12454(10) 0.8045(2) 0.019(3) Uiso 0.25 1 d G . P C -3
C32B C 0.8895(3) 0.09954(10) 0.7763(2) 0.095(11) Uiso 0.25 1 d G . P C -3
C33B C 0.9455(4) 0.11460(11) 0.7155(2) 0.070(8) Uiso 0.25 1 d G . P C -3
C34B C 0.9600(4) 0.09603(11) 0.6548(2) 0.082(9) Uiso 0.25 1 d G . P C -3
C35B C 0.9271(4) 0.11111(11) 0.5818(2) 0.038(5) Uiso 0.25 1 d G . P C -3
C36B C 0.8709(4) 0.08509(11) 0.5322(2) 0.045(5) Uiso 0.25 1 d G . P C -3
C37B C 0.7727(4) 0.09350(11) 0.4785(2) 0.008(5) Uiso 0.25 1 d G . P C -3
C38B C 0.6627(4) 0.07147(11) 0.4634(2) 0.037(4) Uiso 0.25 1 d G . P C -3
C39B C 0.5526(4) 0.09241(11) 0.4459(2) 0.010(7) Uiso 0.25 1 d G . P C -3
C40B C 0.4365(4) 0.08313(10) 0.4657(2) 0.033(4) Uiso 0.25 1 d G . P C -3
C41B C 0.3527(4) 0.10946(11) 0.4752(2) 0.036(5) Uiso 0.25 1 d G . P C -3
C42B C 0.2552(4) 0.10552(11) 0.5207(2) 0.041(6) Uiso 0.25 1 d G . P C -3
C43B C 0.2507(4) 0.07640(11) 0.5611(2) 0.035(4) Uiso 0.25 1 d G . P C -3
C44B C 0.2229(4) 0.07781(11) 0.6360(2) 0.032(4) Uiso 0.25 1 d G . P C -3
C45B C 0.2012(4) 0.10854(11) 0.6660(2) 0.051(7) Uiso 0.25 1 d G . P C -3
C46B C 0.2561(4) 0.11495(10) 0.7423(2) 0.040(5) Uiso 0.25 1 d G . P C -3
C47B C 0.3273(4) 0.09048(10) 0.7814(2) 0.005(4) Uiso 0.25 1 d G . P C -3
C48B C 0.4460(4) 0.09972(9) 0.82782(19) 0.007(2) Uiso 0.25 1 d G . P C -3
C49B C 0.5348(4) 0.07333(9) 0.82401(19) 0.013(3) Uiso 0.25 1 d G . P C -3
C50B C 0.6645(4) 0.08053(9) 0.82916(18) 0.008(3) Uiso 0.25 1 d G . P C -3
C51B C 0.7360(4) 0.05710(9) 0.79513(19) 0.069(12) Uiso 0.25 1 d G . P C -3
C52B C 0.8529(4) 0.06654(10) 0.7711(2) 0.033(4) Uiso 0.25 1 d G . P C -3
C53B C 0.8677(4) 0.04659(10) 0.7067(2) 0.032(4) Uiso 0.25 1 d G . P C -3
C54B C 0.9197(4) 0.06081(11) 0.6507(2) 0.024(4) Uiso 0.25 1 d G . P C -3
C55B C 0.8654(4) 0.05442(11) 0.5754(2) 0.037(4) Uiso 0.25 1 d G . P C -3
C56B C 0.7631(4) 0.03351(10) 0.5601(2) 0.039(5) Uiso 0.25 1 d G . P C -3
C57B C 0.6584(4) 0.04219(10) 0.5039(2) 0.038(5) Uiso 0.25 1 d G . P C -3
C58B C 0.5424(4) 0.03305(10) 0.5283(2) 0.029(4) Uiso 0.25 1 d G . P C -3
C59B C 0.4307(4) 0.05215(10) 0.5079(2) 0.022(3) Uiso 0.25 1 d G . P C -3
C60B C 0.3414(4) 0.04982(10) 0.5569(2) 0.028(4) Uiso 0.25 1 d G . P C -3
C61B C 0.3721(4) 0.03507(9) 0.6279(2) 0.035(5) Uiso 0.25 1 d G . P C -3
C62B C 0.2998(4) 0.05213(10) 0.6780(2) 0.047(5) Uiso 0.25 1 d G . P C -3
C63B C 0.3514(4) 0.05832(9) 0.7487(2) 0.039(5) Uiso 0.25 1 d G . P C -3
C64B C 0.4766(4) 0.04767(9) 0.7745(2) 0.014(3) Uiso 0.25 1 d G . P C -3
C65B C 0.5486(4) 0.02905(8) 0.7310(2) 0.029(4) Uiso 0.25 1 d G . P C -3
C66B C 0.6800(4) 0.03166(9) 0.7472(2) 0.017(3) Uiso 0.25 1 d G . P C -3
C67B C 0.7600(4) 0.02520(9) 0.6910(2) 0.026(4) Uiso 0.25 1 d G . P C -3
C68B C 0.7073(4) 0.01891(9) 0.6201(2) 0.078(13) Uiso 0.25 1 d G . P C -3
C69B C 0.5734(4) 0.01849(9) 0.6003(2) 0.048(6) Uiso 0.25 1 d G . P C -3
C70B C 0.4937(4) 0.02219(9) 0.6532(2) 0.052(6) Uiso 0.25 1 d G . P C -3
Co1 Co 0.90158(5) 0.14227(2) 0.19068(3) 0.01991(14) Uani 1 1 d . . . . .
Cl1 Cl 0.69318(9) 0.12597(2) 0.20514(6) 0.0237(2) Uani 1 1 d . . . . .
P1 P 0.89972(10) 0.18213(3) 0.27732(6) 0.0209(2) Uani 1 1 d . . . . .
P2 P 1.02310(10) 0.11290(3) 0.28626(6) 0.0208(2) Uani 1 1 d . . . . .
P3 P 0.81190(11) 0.17356(3) 0.09107(6) 0.0228(2) Uani 1 1 d . . . . .
P4 P 0.91349(12) 0.10345(3) 0.10136(6) 0.0253(2) Uani 1 1 d . . . . .
C71 C 1.0334(4) 0.21042(10) 0.2938(2) 0.0224(8) Uani 1 1 d . . . . .
C72 C 1.1325(4) 0.20667(10) 0.2552(2) 0.0232(9) Uani 1 1 d . . . . .
H72 H 1.1259 0.1909 0.2156 0.028 Uiso 1 1 calc R U . . .
C73 C 1.2410(4) 0.22564(11) 0.2736(3) 0.0284(10) Uani 1 1 d . . . . .
H73 H 1.3081 0.2230 0.2467 0.034 Uiso 1 1 calc R U . . .
C74 C 1.2509(4) 0.24851(11) 0.3319(3) 0.0282(10) Uani 1 1 d . . . . .
H74 H 1.3257 0.2613 0.3453 0.034 Uiso 1 1 calc R U . . .
C75 C 1.1532(4) 0.25284(11) 0.3701(3) 0.0288(10) Uani 1 1 d . . . . .
H75 H 1.1603 0.2688 0.4093 0.035 Uiso 1 1 calc R U . . .
C76 C 1.0451(4) 0.23408(11) 0.3518(2) 0.0261(9) Uani 1 1 d . . . . .
H76 H 0.9780 0.2372 0.3786 0.031 Uiso 1 1 calc R U . . .
C77 C 0.7674(4) 0.20949(11) 0.2814(2) 0.0226(9) Uani 1 1 d . . . . .
C78 C 0.6678(4) 0.19846(11) 0.3146(2) 0.0267(9) Uani 1 1 d . . . . .
H78 H 0.6683 0.1763 0.3340 0.032 Uiso 1 1 calc R U . . .
C79 C 0.5685(4) 0.21963(12) 0.3195(3) 0.0296(10) Uani 1 1 d . . . . .
H79 H 0.5017 0.2123 0.3432 0.036 Uiso 1 1 calc R U . . .
C80 C 0.5664(4) 0.25193(12) 0.2894(3) 0.0296(10) Uani 1 1 d . . . . .
H80 H 0.4973 0.2663 0.2919 0.035 Uiso 1 1 calc R U . . .
C81 C 0.6645(4) 0.26297(11) 0.2563(3) 0.0279(9) Uani 1 1 d . . . . .
H81 H 0.6632 0.2850 0.2363 0.034 Uiso 1 1 calc R U . . .
C82 C 0.7649(4) 0.24178(11) 0.2522(3) 0.0255(9) Uani 1 1 d . . . . .
H82 H 0.8322 0.2494 0.2293 0.031 Uiso 1 1 calc R U . . .
C83 C 0.9224(4) 0.15959(11) 0.3665(2) 0.0249(9) Uani 1 1 d . . . . .
H83A H 0.9307 0.1756 0.4086 0.030 Uiso 1 1 calc R U . . .
H83B H 0.8500 0.1447 0.3688 0.030 Uiso 1 1 calc R U . . .
C84 C 1.0419(4) 0.13923(10) 0.3703(2) 0.0240(9) Uani 1 1 d . . . . .
H84A H 1.0556 0.1250 0.4156 0.029 Uiso 1 1 calc R U . . .
H84B H 1.1152 0.1543 0.3722 0.029 Uiso 1 1 calc R U . . .
C85 C 1.1821(4) 0.10290(11) 0.2722(2) 0.0239(9) Uani 1 1 d . . . . .
C86 C 1.2766(4) 0.12740(11) 0.2816(2) 0.0253(9) Uani 1 1 d . . . . .
H86 H 1.2601 0.1491 0.2993 0.030 Uiso 1 1 calc R U . . .
C87 C 1.3940(4) 0.12002(12) 0.2651(3) 0.0296(10) Uani 1 1 d . . . . .
H87 H 1.4578 0.1367 0.2713 0.036 Uiso 1 1 calc R U . . .
C88 C 1.4182(5) 0.08852(12) 0.2395(3) 0.0340(11) Uani 1 1 d . . . . .
H88 H 1.4985 0.0836 0.2279 0.041 Uiso 1 1 calc R U . . .
C89 C 1.3259(5) 0.06405(12) 0.2309(3) 0.0364(11) Uani 1 1 d . . . . .
H89 H 1.3433 0.0423 0.2138 0.044 Uiso 1 1 calc R U . . .
C90 C 1.2082(4) 0.07121(11) 0.2471(3) 0.0288(10) Uani 1 1 d . . . . .
H90 H 1.1451 0.0544 0.2411 0.035 Uiso 1 1 calc R U . . .
C91 C 0.9713(4) 0.07395(10) 0.3241(2) 0.0240(9) Uani 1 1 d . . . . .
C92 C 1.0567(4) 0.05637(11) 0.3762(3) 0.0276(9) Uani 1 1 d . . . . .
H92 H 1.1411 0.0640 0.3889 0.033 Uiso 1 1 calc R U . . .
C93 C 1.0193(5) 0.02791(11) 0.4096(3) 0.0308(10) Uani 1 1 d . . . . .
H93 H 1.0777 0.0162 0.4457 0.037 Uiso 1 1 calc R U . . .
C94 C 0.8969(5) 0.01632(11) 0.3908(3) 0.0318(10) Uani 1 1 d . . . . .
H94 H 0.8721 -0.0037 0.4125 0.038 Uiso 1 1 calc R U . . .
C95 C 0.8121(5) 0.03392(12) 0.3405(3) 0.0348(11) Uani 1 1 d . . . . .
H95 H 0.7279 0.0262 0.3281 0.042 Uiso 1 1 calc R U . . .
C96 C 0.8481(4) 0.06307(12) 0.3074(3) 0.0302(10) Uani 1 1 d . . . . .
H96 H 0.7882 0.0754 0.2734 0.036 Uiso 1 1 calc R U . . .
C97 C 0.9274(4) 0.19107(11) 0.0401(2) 0.0251(9) Uani 1 1 d . . . . .
C98 C 1.0102(4) 0.21565(10) 0.0745(2) 0.0254(9) Uani 1 1 d . . . . .
H98 H 1.0004 0.2243 0.1218 0.030 Uiso 1 1 calc R U . . .
C99 C 1.1061(5) 0.22744(11) 0.0402(3) 0.0301(10) Uani 1 1 d . . . . .
H99 H 1.1620 0.2441 0.0640 0.036 Uiso 1 1 calc R U . . .
C100 C 1.1209(5) 0.21499(12) -0.0288(3) 0.0351(11) Uani 1 1 d . . . . .
H100 H 1.1873 0.2229 -0.0521 0.042 Uiso 1 1 calc R U . . .
C101 C 1.0387(5) 0.19101(12) -0.0637(3) 0.0354(11) Uani 1 1 d . . . . .
H101 H 1.0484 0.1826 -0.1112 0.042 Uiso 1 1 calc R U . . .
C102 C 0.9425(5) 0.17917(11) -0.0298(2) 0.0285(10) Uani 1 1 d . . . . .
H102 H 0.8862 0.1628 -0.0543 0.034 Uiso 1 1 calc R U . . .
C103 C 0.6949(4) 0.20700(11) 0.0909(2) 0.0275(9) Uani 1 1 d . . . . .
C104 C 0.5811(5) 0.19897(13) 0.1131(3) 0.0329(10) Uani 1 1 d . . . . .
H104 H 0.5699 0.1775 0.1337 0.039 Uiso 1 1 calc R U . . .
C105 C 0.4848(5) 0.22229(14) 0.1050(3) 0.0388(12) Uani 1 1 d . . . . .
H105 H 0.4075 0.2167 0.1200 0.047 Uiso 1 1 calc R U . . .
C106 C 0.5000(5) 0.25358(14) 0.0754(3) 0.0416(13) Uani 1 1 d . . . . .
H106 H 0.4328 0.2692 0.0686 0.050 Uiso 1 1 calc R U . . .
C107 C 0.6135(5) 0.26194(13) 0.0555(3) 0.0387(12) Uani 1 1 d . . . . .
H107 H 0.6253 0.2837 0.0368 0.046 Uiso 1 1 calc R U . . .
C108 C 0.7103(5) 0.23874(12) 0.0629(3) 0.0313(10) Uani 1 1 d . . . . .
H108 H 0.7878 0.2446 0.0486 0.038 Uiso 1 1 calc R U . . .
C109 C 0.7172(5) 0.14423(11) 0.0272(3) 0.0298(10) Uani 1 1 d . . . . .
H10A H 0.6334 0.1420 0.0415 0.036 Uiso 1 1 calc R U . . .
H10B H 0.7049 0.1536 -0.0240 0.036 Uiso 1 1 calc R U . . .
C110 C 0.7767(5) 0.10927(11) 0.0268(3) 0.0316(10) Uani 1 1 d . . . . .
H11A H 0.8029 0.1056 -0.0220 0.038 Uiso 1 1 calc R U . . .
H11B H 0.7126 0.0922 0.0322 0.038 Uiso 1 1 calc R U . . .
C111 C 1.0487(5) 0.10910(11) 0.0551(3) 0.0289(10) Uani 1 1 d . . . . .
C112 C 1.1487(5) 0.12881(11) 0.0888(3) 0.0302(10) Uani 1 1 d . . . . .
H112 H 1.1477 0.1383 0.1365 0.036 Uiso 1 1 calc R U . . .
C113 C 1.2499(5) 0.13474(13) 0.0533(3) 0.0383(12) Uani 1 1 d . . . . .
H113 H 1.3186 0.1479 0.0773 0.046 Uiso 1 1 calc R U . . .
C114 C 1.2516(6) 0.12163(15) -0.0171(3) 0.0471(14) Uani 1 1 d . . . . .
H114 H 1.3200 0.1262 -0.0419 0.056 Uiso 1 1 calc R U . . .
C115 C 1.1529(6) 0.10182(15) -0.0509(3) 0.0485(14) Uani 1 1 d . . . . .
H115 H 1.1540 0.0927 -0.0989 0.058 Uiso 1 1 calc R U . . .
C116 C 1.0521(5) 0.09510(14) -0.0154(3) 0.0405(12) Uani 1 1 d . . . . .
H116 H 0.9856 0.0811 -0.0387 0.049 Uiso 1 1 calc R U . . .
C117 C 0.9045(5) 0.05831(12) 0.1171(3) 0.0354(11) Uani 1 1 d . . . . .
C118 C 1.0016(6) 0.03664(13) 0.1080(3) 0.0479(14) Uani 1 1 d . . . . .
H118 H 1.0758 0.0452 0.0936 0.057 Uiso 1 1 calc R U . . .
C119 C 0.9896(7) 0.00255(14) 0.1199(4) 0.067(2) Uani 1 1 d . . . . .
H119 H 1.0556 -0.0122 0.1131 0.080 Uiso 1 1 calc R U . . .
C120 C 0.8835(8) -0.01004(14) 0.1413(4) 0.067(2) Uani 1 1 d . . . . .
H120 H 0.8773 -0.0333 0.1509 0.080 Uiso 1 1 calc R U . . .
C121 C 0.7858(8) 0.01120(15) 0.1489(3) 0.0607(19) Uani 1 1 d . . . . .
H121 H 0.7117 0.0024 0.1630 0.073 Uiso 1 1 calc R U . . .
C122 C 0.7951(6) 0.04535(13) 0.1361(3) 0.0452(14) Uani 1 1 d . . . . .
H122 H 0.7268 0.0598 0.1404 0.054 Uiso 1 1 calc R U . . .
Cl2 Cl 0.4625(5) 0.06002(12) 0.0243(3) 0.0991(16) Uani 0.5 1 d . . P D -1
Cl3 Cl 0.3191(5) -0.00416(15) 0.0591(3) 0.0875(13) Uiso 0.5 1 d . . P D -1
C01 C 0.5054(15) 0.0205(4) 0.0026(8) 0.043(4) Uani 0.5 1 d . U P D -1
C02 C 0.4573(18) -0.0071(5) 0.0169(9) 0.062(4) Uani 0.5 1 d . . P D -1
C03 C 0.495(2) -0.0371(4) 0.0004(10) 0.076(6) Uani 0.5 1 d . U P D -1
H03 H 0.4603 -0.0575 0.0147 0.092 Uiso 0.5 1 calc R U P D -1
C04 C 0.6015(17) -0.0350(5) -0.0452(12) 0.103(7) Uani 0.5 1 d . U P D -1
H04 H 0.6076 -0.0547 -0.0737 0.123 Uiso 0.5 1 calc R U P D -1
C05 C 0.6808(17) -0.0140(3) -0.0535(8) 0.066(4) Uani 0.5 1 d . U P D -1
H05 H 0.7589 -0.0166 -0.0700 0.079 Uiso 0.5 1 calc R U P D -1
C06 C 0.6157(18) 0.0185(4) -0.0290(9) 0.073(4) Uani 0.5 1 d . . P D -1
H06 H 0.6552 0.0392 -0.0363 0.088 Uiso 0.5 1 calc R U P D -1

loop_
_atom_site_aniso_label
_atom_site_aniso_U_11
_atom_site_aniso_U_22
_atom_site_aniso_U_33
_atom_site_aniso_U_23
_atom_site_aniso_U_13
_atom_site_aniso_U_12
Co1 0.0188(3) 0.0187(3) 0.0217(3) 0.0025(2) 0.0022(2) -0.0007(2)
Cl1 0.0157(5) 0.0237(5) 0.0312(5) 0.0033(4) 0.0027(4) -0.0034(4)
P1 0.0181(5) 0.0211(5) 0.0240(5) 0.0018(4) 0.0052(4) -0.0006(4)
P2 0.0190(5) 0.0189(5) 0.0239(5) 0.0042(4) 0.0021(4) -0.0013(4)
P3 0.0232(6) 0.0221(5) 0.0218(5) 0.0022(4) 0.0000(5) 0.0024(4)
P4 0.0312(6) 0.0198(5) 0.0232(5) -0.0005(4) -0.0003(5) 0.0003(4)
C71 0.022(2) 0.0200(19) 0.025(2) 0.0033(16) 0.0027(18) 0.0005(16)
C72 0.022(2) 0.023(2) 0.025(2) 0.0042(16) 0.0048(18) 0.0009(16)
C73 0.023(2) 0.026(2) 0.037(3) 0.0077(19) 0.008(2) 0.0014(17)
C74 0.024(2) 0.024(2) 0.035(2) 0.0051(18) 0.000(2) -0.0031(17)
C75 0.031(3) 0.026(2) 0.027(2) 0.0016(18) 0.000(2) 0.0009(18)
C76 0.026(2) 0.028(2) 0.024(2) 0.0020(17) 0.0041(19) -0.0008(17)
C77 0.020(2) 0.025(2) 0.023(2) 0.0002(16) 0.0037(18) -0.0017(16)
C78 0.023(2) 0.030(2) 0.028(2) 0.0023(18) 0.0057(19) -0.0011(17)
C79 0.024(2) 0.036(2) 0.030(2) -0.0002(19) 0.009(2) -0.0007(18)
C80 0.023(2) 0.033(2) 0.033(2) -0.0057(19) 0.005(2) 0.0059(18)
C81 0.026(2) 0.025(2) 0.032(2) 0.0010(18) 0.004(2) 0.0017(17)
C82 0.023(2) 0.025(2) 0.029(2) 0.0008(17) 0.0062(19) 0.0019(17)
C83 0.025(2) 0.025(2) 0.026(2) 0.0030(17) 0.0069(19) -0.0010(17)
C84 0.025(2) 0.023(2) 0.024(2) 0.0035(17) 0.0031(18) -0.0011(17)
C85 0.024(2) 0.024(2) 0.023(2) 0.0055(16) 0.0034(18) 0.0012(16)
C86 0.024(2) 0.025(2) 0.026(2) 0.0026(17) 0.0023(19) -0.0007(17)
C87 0.023(2) 0.033(2) 0.033(2) 0.0062(19) 0.004(2) -0.0040(18)
C88 0.026(3) 0.035(2) 0.043(3) 0.004(2) 0.011(2) 0.0062(19)
C89 0.039(3) 0.025(2) 0.049(3) 0.002(2) 0.016(2) 0.002(2)
C90 0.028(2) 0.024(2) 0.036(2) 0.0024(18) 0.008(2) -0.0005(17)
C91 0.026(2) 0.021(2) 0.025(2) 0.0035(16) 0.0041(19) -0.0028(16)
C92 0.027(2) 0.024(2) 0.031(2) 0.0053(18) 0.003(2) -0.0021(17)
C93 0.036(3) 0.023(2) 0.033(2) 0.0069(18) 0.006(2) 0.0028(19)
C94 0.038(3) 0.021(2) 0.038(3) 0.0031(18) 0.011(2) -0.0076(19)
C95 0.032(3) 0.031(2) 0.042(3) 0.005(2) 0.006(2) -0.011(2)
C96 0.025(2) 0.030(2) 0.036(3) 0.0069(19) 0.003(2) -0.0046(18)
C97 0.027(2) 0.023(2) 0.024(2) 0.0043(16) 0.0017(19) 0.0055(17)
C98 0.031(2) 0.022(2) 0.022(2) 0.0025(16) 0.0006(19) 0.0054(17)
C99 0.033(3) 0.020(2) 0.037(3) 0.0038(18) 0.004(2) 0.0020(18)
C100 0.039(3) 0.032(2) 0.036(3) 0.006(2) 0.011(2) 0.003(2)
C101 0.047(3) 0.033(2) 0.029(2) 0.0028(19) 0.014(2) 0.005(2)
C102 0.037(3) 0.025(2) 0.023(2) 0.0008(17) 0.002(2) 0.0017(18)
C103 0.026(2) 0.030(2) 0.024(2) 0.0011(18) -0.0036(19) 0.0021(18)
C104 0.027(3) 0.036(3) 0.034(3) -0.002(2) 0.001(2) 0.0061(19)
C105 0.030(3) 0.046(3) 0.038(3) -0.003(2) 0.001(2) 0.009(2)
C106 0.037(3) 0.045(3) 0.040(3) -0.008(2) -0.001(2) 0.019(2)
C107 0.046(3) 0.036(3) 0.032(3) 0.003(2) 0.002(2) 0.016(2)
C108 0.030(3) 0.035(2) 0.027(2) 0.0042(19) -0.001(2) 0.0092(19)
C109 0.031(3) 0.028(2) 0.028(2) 0.0024(18) -0.001(2) -0.0007(19)
C110 0.035(3) 0.027(2) 0.030(2) -0.0010(18) -0.002(2) -0.0034(19)
C111 0.033(3) 0.025(2) 0.027(2) -0.0015(18) 0.002(2) 0.0055(18)
C112 0.037(3) 0.024(2) 0.029(2) 0.0001(18) 0.006(2) 0.0047(19)
C113 0.033(3) 0.039(3) 0.043(3) -0.004(2) 0.007(2) 0.001(2)
C114 0.046(3) 0.053(3) 0.048(3) -0.007(3) 0.022(3) 0.006(3)
C115 0.050(3) 0.057(4) 0.041(3) -0.019(3) 0.013(3) 0.006(3)
C116 0.045(3) 0.042(3) 0.034(3) -0.013(2) 0.006(2) 0.004(2)
C117 0.050(3) 0.024(2) 0.027(2) -0.0007(18) -0.007(2) 0.000(2)
C118 0.053(4) 0.024(2) 0.058(4) -0.001(2) -0.015(3) 0.006(2)
C119 0.079(5) 0.022(3) 0.083(5) -0.002(3) -0.033(4) 0.008(3)
C120 0.108(6) 0.018(3) 0.062(4) 0.007(3) -0.023(4) -0.005(3)
C121 0.101(6) 0.032(3) 0.046(3) 0.005(3) 0.005(4) -0.020(3)
C122 0.069(4) 0.025(2) 0.041(3) 0.001(2) 0.010(3) -0.009(2)
Cl2 0.115(4) 0.064(3) 0.128(4) 0.002(3) 0.047(3) 0.024(3)
C01 0.067(7) 0.018(7) 0.047(6) -0.011(6) 0.016(5) 0.017(6)
C02 0.058(10) 0.074(13) 0.051(9) 0.010(8) 0.000(7) -0.022(9)
C03 0.126(14) 0.025(8) 0.077(10) -0.021(8) 0.014(9) 0.005(9)
C04 0.085(12) 0.097(13) 0.137(15) -0.071(12) 0.051(11) -0.033(10)
C05 0.107(9) 0.027(5) 0.058(7) 0.000(5) -0.003(6) 0.034(6)
C06 0.081(11) 0.061(9) 0.085(12) -0.007(8) 0.035(10) 0.027(9)

loop_
_atom_type_symbol
_atom_type_description
_atom_type_scat_dispersion_real
_atom_type_scat_dispersion_imag
_atom_type_scat_source
C C 0.0033 0.0016 'International Tables Vol C Tables 4.2.6.8 and 6.1.1.4'
H H 0.0000 0.0000 'International Tables Vol C Tables 4.2.6.8 and 6.1.1.4'
P P 0.1023 0.0942 'International Tables Vol C Tables 4.2.6.8 and 6.1.1.4'
Cl Cl 0.1484 0.1585 'International Tables Vol C Tables 4.2.6.8 and 6.1.1.4'
Co Co 0.3494 0.9721 'International Tables Vol C Tables 4.2.6.8 and 6.1.1.4'

loop_
_geom_angle_atom_site_label_1
_geom_angle_atom_site_label_2
_geom_angle_atom_site_label_3
_geom_angle
C6 C1 C2 122.1
C6 C1 C9 109.6
C2 C1 C9 119.6
C3 C2 C1 113.9
C3 C2 C12 119.0
C1 C2 C12 119.9
C2 C3 C4 123.2
C2 C3 C15 121.6
C4 C3 C15 106.2
C5 C4 C17 121.4
C5 C4 C3 120.1
C17 C4 C3 109.6
C4 C5 C6 117.0
C4 C5 C20 117.4
C6 C5 C20 118.5
C5 C6 C1 121.3
C5 C6 C7 121.6
C1 C6 C7 107.2
C22 C7 C8 120.2
C22 C7 C6 119.9
C8 C7 C6 109.1
C25 C8 C7 121.1
C25 C8 C9 119.1
C7 C8 C9 106.7
C10 C9 C1 120.1
C10 C9 C8 120.4
C1 C9 C8 107.3
C9 C10 C11 120.6
C9 C10 C27 119.6
C11 C10 C27 108.4
C12 C11 C10 121.3
C12 C11 C29 121.5
C10 C11 C29 107.8
C13 C12 C11 116.1
C13 C12 C2 118.9
C11 C12 C2 118.1
C12 C13 C31 122.4
C12 C13 C14 120.8
C31 C13 C14 107.7
C15 C14 C13 120.6
C15 C14 C33 119.5
C13 C14 C33 108.7
C14 C15 C16 120.3
C14 C15 C3 118.7
C16 C15 C3 109.2
C35 C16 C15 120.4
C35 C16 C17 119.8
C15 C16 C17 108.1
C18 C17 C4 121.2
C18 C17 C16 120.1
C4 C17 C16 106.9
C17 C18 C19 119.7
C17 C18 C37 120.2
C19 C18 C37 108.8
C20 C19 C39 120.8
C20 C19 C18 121.0
C39 C19 C18 108.6
C21 C20 C19 117.4
C21 C20 C5 117.4
C19 C20 C5 118.9
C20 C21 C41 120.9
C20 C21 C22 123.1
C41 C21 C22 107.2
C7 C22 C21 119.3
C7 C22 C23 118.8
C21 C22 C23 109.9
C24 C23 C42 121.7
C24 C23 C22 121.2
C42 C23 C22 104.8
C23 C24 C45 119.1
C23 C24 C25 119.6
C45 C24 C25 108.2
C8 C25 C26 121.0
C8 C25 C24 119.0
C26 C25 C24 107.7
C27 C26 C46 120.4
C27 C26 C25 119.5
C46 C26 C25 108.3
C26 C27 C28 119.3
C26 C27 C10 120.4
C28 C27 C10 107.1
C48 C28 C29 119.5
C48 C28 C27 120.6
C29 C28 C27 107.9
C30 C29 C28 122.2
C30 C29 C11 119.9
C28 C29 C11 108.8
C29 C30 C31 118.0
C29 C30 C50 117.4
C31 C30 C50 116.7
C30 C31 C32 122.6
C30 C31 C13 119.9
C32 C31 C13 109.1
C52 C32 C31 120.8
C52 C32 C33 118.7
C31 C32 C33 108.7
C34 C33 C14 120.5
C34 C33 C32 120.9
C14 C33 C32 105.8
C33 C34 C54 119.2
C33 C34 C35 119.4
C54 C34 C35 108.1
C16 C35 C36 120.1
C16 C35 C34 120.0
C36 C35 C34 108.1
C37 C36 C35 119.1
C37 C36 C55 120.0
C35 C36 C55 107.2
C36 C37 C18 120.7
C36 C37 C38 120.5
C18 C37 C38 106.3
C57 C38 C39 120.2
C57 C38 C37 119.4
C39 C38 C37 108.6
C40 C39 C19 120.2
C40 C39 C38 122.1
C19 C39 C38 107.7
C41 C40 C39 117.1
C41 C40 C59 118.2
C39 C40 C59 118.1
C40 C41 C21 121.1
C40 C41 C42 122.1
C21 C41 C42 108.0
C43 C42 C23 118.4
C43 C42 C41 119.4
C23 C42 C41 110.1
C42 C43 C60 119.7
C42 C43 C44 120.5
C60 C43 C44 108.7
C45 C44 C62 121.5
C45 C44 C43 119.4
C62 C44 C43 106.8
C44 C45 C24 120.9
C44 C45 C46 118.4
C24 C45 C46 108.4
C47 C46 C26 120.3
C47 C46 C45 119.6
C26 C46 C45 107.3
C46 C47 C63 121.6
C46 C47 C48 119.8
C63 C47 C48 105.4
C28 C48 C49 121.2
C28 C48 C47 119.6
C49 C48 C47 108.7
C50 C49 C48 121.0
C50 C49 C64 121.0
C48 C49 C64 108.3
C51 C50 C49 116.1
C51 C50 C30 118.8
C49 C50 C30 118.5
C50 C51 C66 122.2
C50 C51 C52 121.9
C66 C51 C52 107.7
C32 C52 C51 118.9
C32 C52 C53 120.8
C51 C52 C53 108.5
C54 C53 C67 120.5
C54 C53 C52 120.0
C67 C53 C52 107.4
C53 C54 C55 119.7
C53 C54 C34 120.4
C55 C54 C34 107.2
C56 C55 C54 120.1
C56 C55 C36 119.2
C54 C55 C36 109.3
C55 C56 C57 121.4
C55 C56 C68 119.7
C57 C56 C68 105.2
C38 C57 C58 118.8
C38 C57 C56 119.4
C58 C57 C56 109.9
C59 C58 C69 121.5
C59 C58 C57 122.0
C69 C58 C57 107.2
C60 C59 C58 115.6
C60 C59 C40 118.8
C58 C59 C40 118.6
C61 C60 C59 121.6
C61 C60 C43 108.1
C59 C60 C43 121.3
C60 C61 C70 121.4
C60 C61 C62 108.6
C70 C61 C62 121.1
C63 C62 C44 119.9
C63 C62 C61 120.5
C44 C62 C61 107.8
C62 C63 C64 119.6
C62 C63 C47 119.1
C64 C63 C47 110.0
C65 C64 C63 123.0
C65 C64 C49 120.1
C63 C64 C49 107.6
C64 C65 C66 117.9
C64 C65 C70 118.0
C66 C65 C70 117.2
C65 C66 C51 120.5
C65 C66 C67 121.4
C51 C66 C67 108.8
C68 C67 C53 120.6
C68 C67 C66 120.0
C53 C67 C66 107.6
C67 C68 C69 120.1
C67 C68 C56 119.3
C69 C68 C56 109.5
C70 C69 C58 121.1
C70 C69 C68 121.7
C58 C69 C68 108.1
C69 C70 C61 116.6
C69 C70 C65 119.3
C61 C70 C65 117.5
C6A C1A C2A 122.0
C6A C1A C9A 109.7
C2A C1A C9A 119.6
C3A C2A C1A 113.9
C3A C2A C12A 119.0
C1A C2A C12A 119.8
C2A C3A C4A 123.3
C2A C3A C15A 121.6
C4A C3A C15A 106.0
C5A C4A C17A 121.4
C5A C4A C3A 120.0
C17A C4A C3A 109.7
C4A C5A C6A 117.0
C4A C5A C20A 117.3
C6A C5A C20A 118.6
C5A C6A C1A 121.4
C5A C6A C7A 121.6
C1A C6A C7A 107.1
C22A C7A C8A 120.2
C22A C7A C6A 119.8
C8A C7A C6A 109.2
C25A C8A C7A 121.1
C25A C8A C9A 119.1
C7A C8A C9A 106.6
C10A C9A C1A 120.2
C10A C9A C8A 120.2
C1A C9A C8A 107.3
C9A C10A C11A 120.5
C9A C10A C27A 119.8
C11A C10A C27A 108.2
C12A C11A C10A 121.2
C12A C11A C29A 121.6
C10A C11A C29A 107.8
C13A C12A C11A 116.0
C13A C12A C2A 118.9
C11A C12A C2A 118.2
C12A C13A C31A 122.5
C12A C13A C14A 120.8
C31A C13A C14A 107.6
C15A C14A C13A 120.6
C15A C14A C33A 119.5
C13A C14A C33A 108.7
C14A C15A C16A 120.1
C14A C15A C3A 118.7
C16A C15A C3A 109.3
C35A C16A C15A 120.5
C35A C16A C17A 119.8
C15A C16A C17A 108.0
C18A C17A C4A 121.4
C18A C17A C16A 119.9
C4A C17A C16A 106.9
C17A C18A C19A 119.6
C17A C18A C37A 120.4
C19A C18A C37A 108.7
C20A C19A C39A 121.0
C20A C19A C18A 121.0
C39A C19A C18A 108.6
C21A C20A C19A 117.3
C21A C20A C5A 117.3
C19A C20A C5A 119.1
C20A C21A C41A 120.9
C20A C21A C22A 123.0
C41A C21A C22A 107.3
C7A C22A C21A 119.4
C7A C22A C23A 118.8
C21A C22A C23A 109.7
C24A C23A C42A 121.6
C24A C23A C22A 121.2
C42A C23A C22A 104.9
C23A C24A C45A 119.0
C23A C24A C25A 119.6
C45A C24A C25A 108.4
C8A C25A C26A 121.2
C8A C25A C24A 119.1
C26A C25A C24A 107.5
C27A C26A C25A 119.3
C27A C26A C46A 120.4
C25A C26A C46A 108.5
C26A C27A C28A 119.1
C26A C27A C10A 120.4
C28A C27A C10A 107.3
C48A C28A C29A 119.5
C48A C28A C27A 120.9
C29A C28A C27A 107.7
C30A C29A C28A 122.0
C30A C29A C11A 120.0
C28A C29A C11A 108.9
C29A C30A C31A 117.9
C29A C30A C50A 117.6
C31A C30A C50A 116.7
C30A C31A C32A 122.4
C30A C31A C13A 120.0
C32A C31A C13A 109.2
C52A C32A C31A 120.9
C52A C32A C33A 118.7
C31A C32A C33A 108.6
C34A C33A C14A 120.6
C34A C33A C32A 120.8
C14A C33A C32A 105.8
C33A C34A C35A 119.2
C33A C34A C54A 119.2
C35A C34A C54A 108.2
C16A C35A C36A 120.3
C16A C35A C34A 120.0
C36A C35A C34A 107.9
C37A C36A C35A 118.9
C37A C36A C55A 120.0
C35A C36A C55A 107.4
C36A C37A C18A 120.6
C36A C37A C38A 120.3
C18A C37A C38A 106.5
C57A C38A C39A 120.3
C57A C38A C37A 119.6
C39A C38A C37A 108.4
C40A C39A C19A 120.2
C40A C39A C38A 121.9
C19A C39A C38A 107.9
C41A C40A C39A 117.0
C41A C40A C59A 118.3
C39A C40A C59A 118.2
C40A C41A C21A 121.3
C40A C41A C42A 122.0
C21A C41A C42A 108.0
C43A C42A C23A 118.5
C43A C42A C41A 119.5
C23A C42A C41A 110.1
C42A C43A C60A 119.8
C42A C43A C44A 120.4
C60A C43A C44A 108.8
C45A C44A C62A 121.7
C45A C44A C43A 119.3
C62A C44A C43A 106.7
C44A C45A C24A 121.1
C44A C45A C46A 118.4
C24A C45A C46A 108.3
C47A C46A C26A 120.5
C47A C46A C45A 119.4
C26A C46A C45A 107.3
C46A C47A C63A 121.8
C46A C47A C48A 119.6
C63A C47A C48A 105.4
C28A C48A C49A 121.4
C28A C48A C47A 119.5
C49A C48A C47A 108.5
C50A C49A C48A 120.8
C50A C49A C64A 120.9
C48A C49A C64A 108.5
C51A C50A C49A 116.0
C51A C50A C30A 118.9
C49A C50A C30A 118.5
C66A C51A C50A 122.4
C66A C51A C52A 107.6
C50A C51A C52A 121.8
C32A C52A C51A 118.9
C32A C52A C53A 120.8
C51A C52A C53A 108.6
C54A C53A C67A 120.6
C54A C53A C52A 119.9
C67A C53A C52A 107.4
C53A C54A C55A 119.7
C53A C54A C34A 120.5
C55A C54A C34A 107.2
C56A C55A C54A 120.0
C56A C55A C36A 119.4
C54A C55A C36A 109.3
C55A C56A C57A 121.2
C55A C56A C68A 119.9
C57A C56A C68A 105.3
C38A C57A C58A 118.9
C38A C57A C56A 119.4
C58A C57A C56A 109.8
C59A C58A C69A 121.4
C59A C58A C57A 121.8
C69A C58A C57A 107.4
C60A C59A C58A 115.5
C60A C59A C40A 118.8
C58A C59A C40A 118.7
C61A C60A C59A 121.7
C61A C60A C43A 108.1
C59A C60A C43A 121.3
C70A C61A C60A 121.3
C70A C61A C62A 121.2
C60A C61A C62A 108.6
C63A C62A C44A 119.7
C63A C62A C61A 120.6
C44A C62A C61A 107.8
C62A C63A C64A 119.4
C62A C63A C47A 119.1
C64A C63A C47A 110.1
C65A C64A C63A 123.0
C65A C64A C49A 120.2
C63A C64A C49A 107.4
C64A C65A C66A 117.9
C64A C65A C70A 118.1
C66A C65A C70A 117.1
C65A C66A C51A 120.3
C65A C66A C67A 121.5
C51A C66A C67A 108.8
C68A C67A C53A 120.5
C68A C67A C66A 120.1
C53A C67A C66A 107.6
C67A C68A C69A 119.9
C67A C68A C56A 119.3
C69A C68A C56A 109.5
C70A C69A C58A 121.1
C70A C69A C68A 121.8
C58A C69A C68A 108.0
C69A C70A C61A 116.6
C69A C70A C65A 119.3
C61A C70A C65A 117.4
C6B C1B C2B 121.0
C6B C1B C9B 109.7
C2B C1B C9B 120.3
C3B C2B C1B 115.0
C3B C2B C12B 118.7
C1B C2B C12B 119.0
C4B C3B C2B 123.2
C4B C3B C15B 105.2
C2B C3B C15B 122.4
C5B C4B C3B 119.0
C5B C4B C17B 122.0
C3B C4B C17B 109.8
C4B C5B C6B 118.0
C4B C5B C20B 116.4
C6B C5B C20B 118.4
C1B C6B C5B 121.3
C1B C6B C7B 106.3
C5B C6B C7B 122.3
C22B C7B C8B 119.4
C22B C7B C6B 119.3
C8B C7B C6B 110.4
C25B C8B C7B 121.5
C25B C8B C9B 119.5
C7B C8B C9B 105.5
C10B C9B C8B 119.1
C10B C9B C1B 120.3
C8B C9B C1B 108.0
C9B C10B C11B 119.7
C9B C10B C27B 120.5
C11B C10B C27B 108.2
C12B C11B C10B 121.7
C12B C11B C29B 121.6
C10B C11B C29B 107.5
C13B C12B C11B 116.2
C13B C12B C2B 118.5
C11B C12B C2B 118.5
C12B C13B C31B 122.4
C12B C13B C14B 121.4
C31B C13B C14B 107.4
C15B C14B C13B 120.4
C15B C14B C33B 119.7
C13B C14B C33B 108.9
C14B C15B C16B 119.3
C14B C15B C3B 118.2
C16B C15B C3B 110.6
C35B C16B C17B 120.1
C35B C16B C15B 121.2
C17B C16B C15B 106.8
C18B C17B C16B 118.8
C18B C17B C4B 121.6
C16B C17B C4B 107.6
C17B C18B C19B 118.8
C17B C18B C37B 121.2
C19B C18B C37B 108.7
C20B C19B C18B 121.4
C20B C19B C39B 121.1
C18B C19B C39B 108.3
C21B C20B C19B 117.4
C21B C20B C5B 116.9
C19B C20B C5B 119.4
C20B C21B C41B 120.7
C20B C21B C22B 123.6
C41B C21B C22B 107.2
C7B C22B C21B 119.3
C7B C22B C23B 119.1
C21B C22B C23B 109.8
C24B C23B C42B 121.4
C24B C23B C22B 121.7
C42B C23B C22B 104.9
C23B C24B C45B 118.7
C23B C24B C25B 118.8
C45B C24B C25B 109.4
C8B C25B C26B 121.9
C8B C25B C24B 119.4
C26B C25B C24B 106.3
C27B C26B C25B 118.2
C27B C26B C46B 120.3
C25B C26B C46B 109.5
C26B C27B C28B 118.3
C26B C27B C10B 120.7
C28B C27B C10B 107.7
C48B C28B C29B 119.3
C48B C28B C27B 121.8
C29B C28B C27B 107.1
C30B C29B C28B 121.8
C30B C29B C11B 119.9
C28B C29B C11B 109.4
C29B C30B C31B 117.8
C29B C30B C50B 118.0
C31B C30B C50B 116.7
C30B C31B C32B 122.4
C30B C31B C13B 120.1
C32B C31B C13B 109.5
C52B C32B C31B 120.9
C52B C32B C33B 119.2
C31B C32B C33B 108.5
C34B C33B C14B 121.3
C34B C33B C32B 120.5
C14B C33B C32B 105.8
C33B C34B C35B 118.4
C33B C34B C54B 119.1
C35B C34B C54B 109.2
C16B C35B C36B 121.1
C16B C35B C34B 120.2
C36B C35B C34B 106.6
C37B C36B C35B 117.8
C37B C36B C55B 119.8
C35B C36B C55B 108.5
C36B C37B C18B 120.9
C36B C37B C38B 119.6
C18B C37B C38B 106.9
C57B C38B C39B 120.2
C57B C38B C37B 120.5
C39B C38B C37B 107.8
C40B C39B C19B 120.1
C40B C39B C38B 121.8
C19B C39B C38B 108.5
C39B C40B C41B 116.9
C39B C40B C59B 118.5
C41B C40B C59B 118.3
C40B C41B C21B 121.6
C40B C41B C42B 122.0
C21B C41B C42B 108.1
C43B C42B C23B 119.1
C43B C42B C41B 119.4
C23B C42B C41B 110.0
C42B C43B C44B 120.1
C42B C43B C60B 119.8
C44B C43B C60B 109.3
C45B C44B C43B 119.1
C45B C44B C62B 122.7
C43B C44B C62B 105.9
C44B C45B C46B 118.2
C44B C45B C24B 121.6
C46B C45B C24B 107.9
C47B C46B C45B 118.5
C47B C46B C26B 121.5
C45B C46B C26B 107.0
C46B C47B C48B 118.8
C46B C47B C63B 122.9
C48B C47B C63B 104.9
C28B C48B C49B 121.7
C28B C48B C47B 119.4
C49B C48B C47B 108.4
C50B C49B C64B 120.4
C50B C49B C48B 120.7
C64B C49B C48B 109.3
C49B C50B C51B 116.4
C49B C50B C30B 118.3
C51B C50B C30B 118.9
C66B C51B C50B 122.5
C66B C51B C52B 107.5
C50B C51B C52B 121.9
C32B C52B C53B 120.7
C32B C52B C51B 118.8
C53B C52B C51B 109.0
C54B C53B C67B 121.6
C54B C53B C52B 119.5
C67B C53B C52B 106.7
C53B C54B C55B 119.4
C53B C54B C34B 121.0
C55B C54B C34B 106.9
C56B C55B C54B 119.2
C56B C55B C36B 120.4
C54B C55B C36B 108.8
C55B C56B C57B 120.4
C55B C56B C68B 120.9
C57B C56B C68B 104.7
C38B C57B C56B 119.3
C38B C57B C58B 119.1
C56B C57B C58B 109.8
C69B C58B C59B 120.9
C69B C58B C57B 108.1
C59B C58B C57B 121.8
C58B C59B C60B 116.0
C58B C59B C40B 118.5
C60B C59B C40B 118.7
C61B C60B C59B 121.7
C61B C60B C43B 108.0
C59B C60B C43B 121.4
C60B C61B C70B 120.6
C60B C61B C62B 108.2
C70B C61B C62B 122.2
C63B C62B C44B 118.8
C63B C62B C61B 120.5
C44B C62B C61B 108.6
C62B C63B C64B 118.5
C62B C63B C47B 118.8
C64B C63B C47B 111.0
C65B C64B C63B 124.0
C65B C64B C49B 120.2
C63B C64B C49B 106.4
C66B C65B C64B 118.7
C66B C65B C70B 116.2
C64B C65B C70B 118.1
C65B C66B C51B 119.6
C65B C66B C67B 122.4
C51B C66B C67B 108.5
C68B C67B C53B 119.8
C68B C67B C66B 120.0
C53B C67B C66B 108.2
C67B C68B C69B 119.0
C67B C68B C56B 119.0
C69B C68B C56B 110.5
C70B C69B C58B 121.0
C70B C69B C68B 122.8
C58B C69B C68B 107.0
C69B C70B C61B 117.5
C69B C70B C65B 119.3
C61B C70B C65B 116.4
P1 Co1 P4 176.66(5)
P1 Co1 P3 96.71(4)
P4 Co1 P3 82.67(4)
P1 Co1 P2 84.46(4)
P4 Co1 P2 95.62(4)
P3 Co1 P2 170.72(5)
P1 Co1 Cl1 89.43(4)
P4 Co1 Cl1 93.82(4)
P3 Co1 Cl1 87.69(4)
P2 Co1 Cl1 101.55(4)
C77 P1 C71 103.30(19)
C77 P1 C83 104.02(19)
C71 P1 C83 100.4(2)
C77 P1 Co1 124.14(15)
C71 P1 Co1 116.83(14)
C83 P1 Co1 105.00(15)
C85 P2 C91 103.1(2)
C85 P2 C84 105.8(2)
C91 P2 C84 99.66(19)
C85 P2 Co1 115.46(14)
C91 P2 Co1 123.01(15)
C84 P2 Co1 107.66(14)
C97 P3 C109 106.1(2)
C97 P3 C103 104.7(2)
C109 P3 C103 98.9(2)
C97 P3 Co1 112.53(15)
C109 P3 Co1 105.58(15)
C103 P3 Co1 126.63(15)
C111 P4 C117 105.3(2)
C111 P4 C110 104.4(2)
C117 P4 C110 100.5(2)
C111 P4 Co1 113.48(15)
C117 P4 Co1 123.28(16)
C110 P4 Co1 107.72(16)
C72 C71 C76 118.5(4)
C72 C71 P1 120.8(3)
C76 C71 P1 120.3(3)
C73 C72 C71 120.9(4)
C72 C73 C74 119.5(4)
C75 C74 C73 120.4(4)
C74 C75 C76 120.3(4)
C75 C76 C71 120.4(4)
C82 C77 C78 119.5(4)
C82 C77 P1 120.3(3)
C78 C77 P1 120.2(3)
C79 C78 C77 120.2(4)
C78 C79 C80 119.9(4)
C81 C80 C79 120.3(4)
C80 C81 C82 119.8(4)
C81 C82 C77 120.4(4)
C84 C83 P1 106.5(3)
C83 C84 P2 107.4(3)
C90 C85 C86 119.2(4)
C90 C85 P2 119.7(3)
C86 C85 P2 120.9(3)
C87 C86 C85 120.0(4)
C88 C87 C86 120.1(4)
C87 C88 C89 120.3(4)
C88 C89 C90 120.0(4)
C89 C90 C85 120.3(4)
C96 C91 C92 119.3(4)
C96 C91 P2 122.1(3)
C92 C91 P2 118.4(3)
C93 C92 C91 120.2(4)
C92 C93 C94 120.4(4)
C95 C94 C93 119.5(4)
C94 C95 C96 120.7(4)
C91 C96 C95 119.8(4)
C102 C97 C98 118.7(4)
C102 C97 P3 122.4(4)
C98 C97 P3 118.8(3)
C99 C98 C97 120.4(4)
C98 C99 C100 120.2(5)
C101 C100 C99 119.9(5)
C100 C101 C102 120.3(4)
C101 C102 C97 120.6(5)
C108 C103 C104 118.9(4)
C108 C103 P3 122.5(4)
C104 C103 P3 118.3(3)
C105 C104 C103 119.9(5)
C106 C105 C104 120.6(5)
C107 C106 C105 119.6(5)
C106 C107 C108 120.3(5)
C107 C108 C103 120.6(5)
C110 C109 P3 113.3(3)
C109 C110 P4 113.2(3)
C112 C111 C116 118.9(5)
C112 C111 P4 119.4(3)
C116 C111 P4 121.6(4)
C113 C112 C111 120.6(4)
C112 C113 C114 120.4(5)
C115 C114 C113 119.5(5)
C114 C115 C116 120.7(5)
C115 C116 C111 119.8(5)
C122 C117 C118 119.4(5)
C122 C117 P4 118.5(4)
C118 C117 P4 122.0(4)
C119 C118 C117 119.8(6)
C120 C119 C118 120.6(7)
C119 C120 C121 119.8(5)
C120 C121 C122 120.4(7)
C121 C122 C117 119.8(6)
C02 C01 C06 116(2)
C02 C01 Cl2 128.2(19)
C06 C01 Cl2 115.3(12)
C01 C02 C03 126(2)
C01 C02 Cl3 116(2)
C03 C02 Cl3 118.0(14)
C02 C03 C04 111.4(17)
C05 C04 C03 135.4(16)
C04 C05 C06 99.8(16)
C01 C06 C05 127.6(18)

loop_
_geom_bond_atom_site_label_1
_geom_bond_atom_site_label_2
_geom_bond_distance
C1 C6 1.4284
C1 C2 1.4398
C1 C9 1.4496
C2 C3 1.4178
C2 C12 1.4459
C3 C4 1.4471
C3 C15 1.4485
C4 C5 1.4076
C4 C17 1.4426
C5 C6 1.4145
C5 C20 1.4887
C6 C7 1.4537
C7 C22 1.3637
C7 C8 1.4516
C8 C25 1.3755
C8 C9 1.4710
C9 C10 1.3740
C10 C11 1.4408
C10 C27 1.4602
C11 C12 1.4226
C11 C29 1.4462
C12 C13 1.4054
C13 C31 1.4348
C13 C14 1.4599
C14 C15 1.3758
C14 C33 1.4660
C15 C16 1.4347
C16 C35 1.3808
C16 C17 1.4501
C17 C18 1.3577
C18 C19 1.4442
C18 C37 1.4463
C19 C20 1.4166
C19 C39 1.4335
C20 C21 1.3906
C21 C41 1.4267
C21 C22 1.4618
C22 C23 1.4637
C23 C24 1.3701
C23 C42 1.4500
C24 C45 1.4328
C24 C25 1.4558
C25 C26 1.4488
C26 C27 1.3846
C26 C46 1.4483
C27 C28 1.4600
C28 C48 1.3652
C28 C29 1.4384
C29 C30 1.4184
C30 C31 1.4202
C30 C50 1.4801
C31 C32 1.4315
C32 C52 1.3655
C32 C33 1.4781
C33 C34 1.3680
C34 C54 1.4604
C34 C35 1.4611
C35 C36 1.4517
C36 C37 1.3750
C36 C55 1.4557
C37 C38 1.4710
C38 C57 1.3796
C38 C39 1.4450
C39 C40 1.4116
C40 C41 1.4093
C40 C59 1.4567
C41 C42 1.4536
C42 C43 1.3744
C43 C60 1.4487
C43 C44 1.4565
C44 C45 1.3724
C44 C62 1.4545
C45 C46 1.4616
C46 C47 1.3677
C47 C63 1.4495
C47 C48 1.4779
C48 C49 1.4278
C49 C50 1.4230
C49 C64 1.4472
C50 C51 1.4152
C51 C66 1.4161
C51 C52 1.4536
C52 C53 1.4563
C53 C54 1.3680
C53 C67 1.4371
C54 C55 1.4434
C55 C56 1.3795
C56 C57 1.4524
C56 C68 1.4575
C57 C58 1.4456
C58 C59 1.4247
C58 C69 1.4347
C59 C60 1.4233
C60 C61 1.4200
C61 C70 1.4208
C61 C62 1.4644
C62 C63 1.3608
C63 C64 1.4276
C64 C65 1.4095
C65 C66 1.4137
C65 C70 1.4907
C66 C67 1.4708
C67 C68 1.3661
C68 C69 1.4400
C69 C70 1.4054
C1A C6A 1.4236
C1A C2A 1.4341
C1A C9A 1.4468
C2A C3A 1.4154
C2A C12A 1.4427
C3A C4A 1.4423
C3A C15A 1.4450
C4A C5A 1.4017
C4A C17A 1.4413
C5A C6A 1.4124
C5A C20A 1.4861
C6A C7A 1.4491
C7A C22A 1.3612
C7A C8A 1.4487
C8A C25A 1.3743
C8A C9A 1.4649
C9A C10A 1.3709
C10A C11A 1.4354
C10A C27A 1.4590
C11A C12A 1.4198
C11A C29A 1.4462
C12A C13A 1.4025
C13A C31A 1.4349
C13A C14A 1.4573
C14A C15A 1.3727
C14A C33A 1.4663
C15A C16A 1.4326
C16A C35A 1.3812
C16A C17A 1.4442
C17A C18A 1.3555
C18A C19A 1.4384
C18A C37A 1.4467
C19A C20A 1.4155
C19A C39A 1.4341
C20A C21A 1.3865
C21A C41A 1.4271
C21A C22A 1.4599
C22A C23A 1.4624
C23A C24A 1.3674
C23A C42A 1.4500
C24A C45A 1.4328
C24A C25A 1.4533
C25A C26A 1.4454
C26A C27A 1.3789
C26A C46A 1.4489
C27A C28A 1.4575
C28A C48A 1.3658
C28A C29A 1.4338
C29A C30A 1.4164
C30A C31A 1.4171
C30A C50A 1.4807
C31A C32A 1.4303
C32A C52A 1.3659
C32A C33A 1.4762
C33A C34A 1.3661
C34A C35A 1.4577
C34A C54A 1.4611
C35A C36A 1.4493
C36A C37A 1.3694
C36A C55A 1.4557
C37A C38A 1.4675
C38A C57A 1.3798
C38A C39A 1.4414
C39A C40A 1.4082
C40A C41A 1.4080
C40A C59A 1.4569
C41A C42A 1.4508
C42A C43A 1.3744
C43A C60A 1.4470
C43A C44A 1.4537
C44A C45A 1.3725
C44A C62A 1.4519
C45A C46A 1.4568
C46A C47A 1.3654
C47A C63A 1.4497
C47A C48A 1.4716
C48A C49A 1.4261
C49A C50A 1.4181
C49A C64A 1.4447
C50A C51A 1.4139
C51A C66A 1.4137
C51A C52A 1.4502
C52A C53A 1.4542
C53A C54A 1.3664
C53A C67A 1.4338
C54A C55A 1.4386
C55A C56A 1.3762
C56A C57A 1.4465
C56A C68A 1.4557
C57A C58A 1.4422
C58A C59A 1.4208
C58A C69A 1.4315
C59A C60A 1.4206
C60A C61A 1.4169
C61A C70A 1.4157
C61A C62A 1.4623
C62A C63A 1.3563
C63A C64A 1.4222
C64A C65A 1.4078
C65A C66A 1.4082
C65A C70A 1.4857
C66A C67A 1.4682
C67A C68A 1.3615
C68A C69A 1.4342
C69A C70A 1.4028
C1B C6B 1.4018
C1B C2B 1.4267
C1B C9B 1.4548
C2B C3B 1.4205
C2B C12B 1.4306
C3B C4B 1.4201
C3B C15B 1.4471
C4B C5B 1.3953
C4B C17B 1.4508
C5B C6B 1.4182
C5B C20B 1.4763
C6B C7B 1.4505
C7B C22B 1.3519
C7B C8B 1.4432
C8B C25B 1.3830
C8B C9B 1.4468
C9B C10B 1.3596
C10B C11B 1.4296
C10B C27B 1.4680
C11B C12B 1.4281
C11B C29B 1.4528
C12B C13B 1.4060
C13B C31B 1.4415
C13B C14B 1.4632
C14B C15B 1.3612
C14B C33B 1.4762
C15B C16B 1.4279
C16B C35B 1.3908
C16B C17B 1.4257
C17B C18B 1.3464
C18B C19B 1.4321
C18B C37B 1.4568
C19B C20B 1.4252
C19B C39B 1.4417
C20B C21B 1.3895
C21B C41B 1.4349
C21B C22B 1.4666
C22B C23B 1.4713
C23B C24B 1.3619
C23B C42B 1.4563
C24B C45B 1.4395
C24B C25B 1.4432
C25B C26B 1.4336
C26B C27B 1.3624
C26B C46B 1.4565
C27B C28B 1.4554
C28B C48B 1.3732
C28B C29B 1.4350
C29B C30B 1.4238
C30B C31B 1.4254
C30B C50B 1.4884
C31B C32B 1.4398
C32B C52B 1.3732
C32B C33B 1.4806
C33B C34B 1.3616
C34B C35B 1.4456
C34B C54B 1.4689
C35B C36B 1.4395
C36B C37B 1.3523
C36B C55B 1.4622
C37B C38B 1.4657
C38B C57B 1.3859
C38B C39B 1.4430
C39B C40B 1.4149
C40B C41B 1.4174
C40B C59B 1.4635
C41B C42B 1.4591
C42B C43B 1.3808
C43B C44B 1.4477
C43B C60B 1.4558
C44B C45B 1.3791
C44B C62B 1.4496
C45B C46B 1.4343
C46B C47B 1.3634
C47B C48B 1.4544
C47B C63B 1.4563
C48B C49B 1.4349
C49B C50B 1.4177
C49B C64B 1.4346
C50B C51B 1.4225
C51B C66B 1.4042
C51B C52B 1.4579
C52B C53B 1.4497
C53B C54B 1.3706
C53B C67B 1.4316
C54B C55B 1.4163
C55B C56B 1.3739
C56B C57B 1.4287
C56B C68B 1.4597
C57B C58B 1.4499
C58B C69B 1.4194
C58B C59B 1.4207
C59B C60B 1.4280
C60B C61B 1.4053
C61B C70B 1.4109
C61B C62B 1.4687
C62B C63B 1.3350
C63B C64B 1.4170
C64B C65B 1.4149
C65B C66B 1.4038
C65B C70B 1.4629
C66B C67B 1.4741
C67B C68B 1.3403
C68B C69B 1.4284
C69B C70B 1.4089
Co1 P1 2.2430(12)
Co1 P4 2.2661(12)
Co1 P3 2.2740(12)
Co1 P2 2.3075(12)
Co1 Cl1 2.4033(11)
P1 C77 1.811(4)
P1 C71 1.816(4)
P1 C83 1.834(4)
P2 C85 1.826(4)
P2 C91 1.827(4)
P2 C84 1.838(4)
P3 C97 1.822(4)
P3 C109 1.831(5)
P3 C103 1.837(5)
P4 C111 1.825(5)
P4 C117 1.829(5)
P4 C110 1.839(5)
C71 C72 1.390(6)
C71 C76 1.406(6)
C72 C73 1.387(6)
C73 C74 1.389(7)
C74 C75 1.374(6)
C75 C76 1.379(6)
C77 C82 1.392(6)
C77 C78 1.396(6)
C78 C79 1.380(6)
C79 C80 1.398(7)
C80 C81 1.381(6)
C81 C82 1.388(6)
C83 C84 1.517(6)
C85 C90 1.390(6)
C85 C86 1.402(6)
C86 C87 1.386(6)
C87 C88 1.381(7)
C88 C89 1.385(7)
C89 C90 1.386(7)
C91 C96 1.382(6)
C91 C92 1.391(6)
C92 C93 1.382(6)
C93 C94 1.386(7)
C94 C95 1.369(7)
C95 C96 1.397(6)
C97 C102 1.394(6)
C97 C98 1.400(6)
C98 C99 1.384(6)
C99 C100 1.388(7)
C100 C101 1.381(7)
C101 C102 1.384(7)
C103 C108 1.386(6)
C103 C104 1.398(7)
C104 C105 1.385(7)
C105 C106 1.382(8)
C106 C107 1.379(8)
C107 C108 1.386(7)
C109 C110 1.536(6)
C111 C112 1.389(7)
C111 C116 1.407(7)
C112 C113 1.386(7)
C113 C114 1.388(8)
C114 C115 1.382(8)
C115 C116 1.386(8)
C117 C122 1.389(8)
C117 C118 1.393(8)
C118 C119 1.387(8)
C119 C120 1.370(11)
C120 C121 1.380(10)
C121 C122 1.389(7)
Cl2 C01 1.709(14)
Cl3 C02 1.80(2)
C01 C02 1.26(2)
C01 C06 1.42(2)
C02 C03 1.32(2)
C03 C04 1.54(3)
C04 C05 1.23(2)
C05 C06 1.577(17)
